data_7049341
loop_
_publ_author_name
'Liao, Qian'
'Liu, Tianbiao'
'Johnson, Samantha I.'
'Klug, Christina M.'
'Wiedner, Eric S.'
'Morris Bullock, R.'
'DuBois, Daniel L.'

_publ_section_title
;
 Evaluation of attractive interactions in the second coordination sphere
 of iron complexes containing pendant amines.
;
_journal_issue 15
_journal_name_full 'Dalton transactions (Cambridge, England : 2003)'
_journal_page_first 4867
_journal_page_last 4878
_journal_paper_doi 10.1039/c9dt00708c
_journal_volume 48
_journal_year 2019
_chemical_formula_sum 'C67 H73 Cl Fe N4 P4'
_chemical_formula_weight 1149.47
_space_group_crystal_system monoclinic
_space_group_IT_number 14
_space_group_name_Hall '-P 2yn'
_space_group_name_H-M_alt 'P 1 21/n 1'
_symmetry_space_group_name_Hall '-P 2yn'
_symmetry_space_group_name_H-M 'P 1 21/n 1'
_atom_sites_solution_hydrogens geom
_atom_sites_solution_primary direct
_atom_sites_solution_secondary difmap
_audit_creation_method SHELXL-2013
_audit_update_record
;
2018-08-07 deposited with the CCDC.    2019-03-12 downloaded from the CCDC.
;
_cell_angle_alpha 90
_cell_angle_beta 100.643(2)
_cell_angle_gamma 90
_cell_formula_units_Z 4
_cell_length_a 21.1080(10)
_cell_length_b 12.9961(6)
_cell_length_c 21.7498(10)
_cell_measurement_reflns_used 9145
_cell_measurement_temperature 110(2)
_cell_measurement_theta_max 30.00
_cell_measurement_theta_min 1.24
_cell_volume 5863.8(5)
_computing_cell_refinement 'Siemens SMART & SAINT'
_computing_data_collection 'Siemens SMART'
_computing_data_reduction 'Siemens XPREP'
_computing_molecular_graphics 'SHELXL-2013 (Sheldrick, 2013)'
_computing_publication_material 'SHELXL-2013 (Sheldrick, 2013)'
_computing_structure_refinement 'SHELXL-2013 (Sheldrick, 2013)'
_computing_structure_solution 'SHELXL-2013 (Sheldrick, 2013)'
_diffrn_ambient_temperature 110(2)
_diffrn_measured_fraction_theta_full 1.000
_diffrn_measured_fraction_theta_max 0.994
_diffrn_measurement_device_type 'CCD area detector'
_diffrn_measurement_method 'phi and omega scans'
_diffrn_radiation_type MoK\a
_diffrn_radiation_wavelength 0.71073
_diffrn_reflns_av_R_equivalents 0.1119
_diffrn_reflns_av_unetI/netI 0.0829
_diffrn_reflns_Laue_measured_fraction_full 1.000
_diffrn_reflns_Laue_measured_fraction_max 0.994
_diffrn_reflns_limit_h_max 29
_diffrn_reflns_limit_h_min -29
_diffrn_reflns_limit_k_max 18
_diffrn_reflns_limit_k_min -15
_diffrn_reflns_limit_l_max 30
_diffrn_reflns_limit_l_min -24
_diffrn_reflns_number 114588
_diffrn_reflns_point_group_measured_fraction_full 1.000
_diffrn_reflns_point_group_measured_fraction_max 0.994
_diffrn_reflns_theta_full 25.242
_diffrn_reflns_theta_max 30.000
_diffrn_reflns_theta_min 1.235
_diffrn_source 'fine-focus sealed tube'
_exptl_absorpt_coefficient_mu 0.457
_exptl_absorpt_correction_T_max 0.7460
_exptl_absorpt_correction_T_min 0.3506
_exptl_absorpt_correction_type empirical
_exptl_absorpt_process_details SADABS,Bruker(2008)
_exptl_crystal_colour red
_exptl_crystal_density_diffrn 1.302
_exptl_crystal_density_method 'not measured'
_exptl_crystal_description block
_exptl_crystal_F_000 2424
_exptl_crystal_size_max 0.165
_exptl_crystal_size_mid 0.163
_exptl_crystal_size_min 0.120
_refine_diff_density_max 0.780
_refine_diff_density_min -0.779
_refine_diff_density_rms 0.075
_refine_ls_extinction_method none
_refine_ls_goodness_of_fit_ref 1.014
_refine_ls_hydrogen_treatment mixed
_refine_ls_matrix_type full
_refine_ls_number_parameters 754
_refine_ls_number_reflns 17005
_refine_ls_number_restraints 0
_refine_ls_restrained_S_all 1.014
_refine_ls_R_factor_all 0.0752
_refine_ls_R_factor_gt 0.0525
_refine_ls_shift/su_max 0.002
_refine_ls_shift/su_mean 0.000
_refine_ls_structure_factor_coef Fsqd
_refine_ls_weighting_details
;
 w=1/[\s^2^(Fo^2^)+(0.0561P)^2^+1.2826P]
 where P=(Fo^2^+2Fc^2^)/3
;
_refine_ls_weighting_scheme calc
_refine_ls_wR_factor_gt 0.1263
_refine_ls_wR_factor_ref 0.1415
_reflns_Friedel_coverage 0.000
_reflns_number_gt 12447
_reflns_number_total 17005
_reflns_threshold_expression 'I > 2\s(I)'
_cod_data_source_file c9dt00708c3.cif
_cod_data_source_block try
_cod_depositor_comments
;
The following automatic conversions were performed:

'_exptl_absorpt_correction_type' value 'Empirical' changed to
'empirical' according to
/home/data/users/saulius/crontab/automatic-downloads/rss-feeds/RSC/lib/dictionaries/cif_core.dic
dictionary named 'cif_core.dic' version 2.4.2 from 2011-04-26.

Automatic conversion script
Id: cif_fix_values 4973 2017-02-22 13:04:09Z antanas 

 Adding full bibliography for 7049340--7049342.cif.
;
_cod_database_code 7049341
_shelx_space_group_comment
;
The symmetry employed for this shelxl refinement is uniquely defined
by the following loop, which should always be used as a source of
symmetry information in preference to the above space-group names.
They are only intended as comments.
;
_shelx_estimated_absorpt_t_min 0.928
_shelx_estimated_absorpt_t_max 0.947
_shelxl_version_number 2013-2

loop_
_space_group_symop_operation_xyz
'x, y, z'
'-x+1/2, y+1/2, -z+1/2'
'-x, -y, -z'
'x-1/2, -y-1/2, z-1/2'

loop_
_atom_site_label
_atom_site_type_symbol
_atom_site_fract_x
_atom_site_fract_y
_atom_site_fract_z
_atom_site_U_iso_or_equiv
_atom_site_adp_type
_atom_site_occupancy
_atom_site_site_symmetry_order
_atom_site_calc_flag
_atom_site_refinement_flags_posn
_atom_site_refinement_flags_adp
_atom_site_refinement_flags_occupancy
_atom_site_disorder_assembly
_atom_site_disorder_group
Fe Fe 0.18088(2) 0.22806(2) 0.96755(2) 0.02124(8) Uani 1 1 d . . . . .
Cl Cl 0.16100(2) 0.11372(4) 1.04905(2) 0.02642(11) Uani 1 1 d . . . . .
P1 P 0.09595(2) 0.31623(4) 0.98064(2) 0.02266(11) Uani 1 1 d . . . . .
N1 N 0.14914(8) 0.48558(13) 0.93194(8) 0.0266(4) Uani 1 1 d . . . . .
C1 C 0.08824(9) 0.44733(15) 0.94663(10) 0.0261(4) Uani 1 1 d . . . . .
H1A H 0.0551 0.4466 0.9079 0.031 Uiso 1 1 calc R U . . .
H1B H 0.0734 0.4949 0.9766 0.031 Uiso 1 1 calc R U . . .
P2 P 0.22744(2) 0.35662(4) 1.01961(2) 0.02294(11) Uani 1 1 d . . . . .
N2 N 0.14481(8) 0.41093(13) 1.09853(8) 0.0266(4) Uani 1 1 d . . . . .
P3 P 0.14343(2) 0.13756(4) 0.88500(2) 0.02281(11) Uani 1 1 d . . . . .
N3 N 0.21171(8) -0.04081(13) 0.90167(8) 0.0253(3) Uani 1 1 d . . . . .
C3 C 0.20176(10) 0.48555(15) 0.98610(10) 0.0268(4) Uani 1 1 d . . . . .
H3A H 0.1885 0.5279 1.0194 0.032 Uiso 1 1 calc R U . . .
H3B H 0.2396 0.5195 0.9739 0.032 Uiso 1 1 calc R U . . .
P4 P 0.26671(2) 0.13719(4) 0.96136(2) 0.02226(11) Uani 1 1 d . . . . .
N4 N 0.25219(8) 0.20493(13) 0.83931(8) 0.0252(3) Uani 1 1 d . . . . .
C4 C 0.21061(9) 0.37332(16) 1.09934(9) 0.0263(4) Uani 1 1 d . . . . .
H4A H 0.2165 0.3066 1.1217 0.032 Uiso 1 1 calc R U . . .
H4B H 0.2419 0.4228 1.1225 0.032 Uiso 1 1 calc R U . . .
C5 C 0.14501(9) -0.00447(15) 0.89353(10) 0.0258(4) Uani 1 1 d . . . . .
H5A H 0.1262 -0.0244 0.9302 0.031 Uiso 1 1 calc R U . . .
H5B H 0.1190 -0.0365 0.8559 0.031 Uiso 1 1 calc R U . . .
C6 C 0.19225(9) 0.14753(16) 0.82189(9) 0.0265(4) Uani 1 1 d . . . . .
H6A H 0.2026 0.0772 0.8093 0.032 Uiso 1 1 calc R U . . .
H6B H 0.1657 0.1810 0.7850 0.032 Uiso 1 1 calc R U . . .
C7 C 0.25297(9) -0.00398(15) 0.95897(9) 0.0259(4) Uani 1 1 d . . . . .
H7A H 0.2952 -0.0391 0.9637 0.031 Uiso 1 1 calc R U . . .
H7B H 0.2332 -0.0237 0.9951 0.031 Uiso 1 1 calc R U . . .
C8 C 0.29919(9) 0.15805(16) 0.88900(9) 0.0260(4) Uani 1 1 d . . . . .
H8A H 0.3376 0.2030 0.8985 0.031 Uiso 1 1 calc R U . . .
H8B H 0.3131 0.0912 0.8742 0.031 Uiso 1 1 calc R U . . .
C9 C 0.01327(9) 0.26600(15) 0.96317(9) 0.0243(4) Uani 1 1 d . . . . .
C10 C 0.00484(10) 0.16066(16) 0.96949(10) 0.0305(4) Uani 1 1 d . . . . .
H10A H 0.0415 0.1172 0.9789 0.037 Uiso 1 1 calc R U . . .
C11 C -0.05640(11) 0.11812(18) 0.96218(11) 0.0348(5) Uani 1 1 d . . . . .
H11A H -0.0614 0.0460 0.9664 0.042 Uiso 1 1 calc R U . . .
C12 C -0.11022(10) 0.18058(18) 0.94875(10) 0.0330(5) Uani 1 1 d . . . . .
H12A H -0.1522 0.1516 0.9441 0.040 Uiso 1 1 calc R U . . .
C13 C -0.10261(10) 0.28525(18) 0.94207(10) 0.0322(5) Uani 1 1 d . . . . .
H13A H -0.1395 0.3282 0.9325 0.039 Uiso 1 1 calc R U . . .
C14 C -0.04130(10) 0.32825(17) 0.94932(10) 0.0291(4) Uani 1 1 d . . . . .
H14A H -0.0366 0.4004 0.9448 0.035 Uiso 1 1 calc R U . . .
C15 C 0.31487(9) 0.37616(15) 1.03174(9) 0.0248(4) Uani 1 1 d . . . . .
C16 C 0.35590(10) 0.37194(15) 1.08978(10) 0.0280(4) Uani 1 1 d . . . . .
H16A H 0.3388 0.3582 1.1264 0.034 Uiso 1 1 calc R U . . .
C17 C 0.42195(10) 0.38780(17) 1.09421(11) 0.0324(5) Uani 1 1 d . . . . .
H17A H 0.4497 0.3844 1.1338 0.039 Uiso 1 1 calc R U . . .
C18 C 0.44718(10) 0.40848(17) 1.04116(12) 0.0343(5) Uani 1 1 d . . . . .
H18A H 0.4921 0.4207 1.0445 0.041 Uiso 1 1 calc R U . . .
C19 C 0.40689(10) 0.41139(17) 0.98317(11) 0.0329(5) Uani 1 1 d . . . . .
H19A H 0.4242 0.4246 0.9466 0.039 Uiso 1 1 calc R U . . .
C20 C 0.34119(10) 0.39497(16) 0.97856(10) 0.0286(4) Uani 1 1 d . . . . .
H20A H 0.3138 0.3966 0.9386 0.034 Uiso 1 1 calc R U . . .
C21 C 0.06356(9) 0.16136(16) 0.83809(9) 0.0258(4) Uani 1 1 d . . . . .
C22 C 0.05037(10) 0.26136(17) 0.81555(10) 0.0295(4) Uani 1 1 d . . . . .
H22A H 0.0825 0.3131 0.8251 0.035 Uiso 1 1 calc R U . . .
C23 C -0.00870(11) 0.28601(19) 0.77961(11) 0.0370(5) Uani 1 1 d . . . . .
H23A H -0.0169 0.3541 0.7643 0.044 Uiso 1 1 calc R U . . .
C24 C -0.05607(11) 0.2111(2) 0.76594(12) 0.0407(6) Uani 1 1 d . . . . .
H24A H -0.0967 0.2279 0.7412 0.049 Uiso 1 1 calc R U . . .
C25 C -0.04422(11) 0.1125(2) 0.78814(12) 0.0402(5) Uani 1 1 d . . . . .
H25A H -0.0767 0.0614 0.7786 0.048 Uiso 1 1 calc R U . . .
C26 C 0.01534(10) 0.08725(18) 0.82458(11) 0.0323(5) Uani 1 1 d . . . . .
H26A H 0.0230 0.0193 0.8402 0.039 Uiso 1 1 calc R U . . .
C27 C 0.33870(9) 0.13118(14) 1.02295(9) 0.0238(4) Uani 1 1 d . . . . .
C28 C 0.32994(10) 0.12185(16) 1.08484(10) 0.0270(4) Uani 1 1 d . . . . .
H28A H 0.2877 0.1239 1.0940 0.032 Uiso 1 1 calc R U . . .
C29 C 0.38241(10) 0.10960(17) 1.13290(10) 0.0313(4) Uani 1 1 d . . . . .
H29A H 0.3760 0.1022 1.1748 0.038 Uiso 1 1 calc R U . . .
C30 C 0.44441(10) 0.10814(17) 1.11979(11) 0.0333(5) Uani 1 1 d . . . . .
H30A H 0.4804 0.1018 1.1529 0.040 Uiso 1 1 calc R U . . .
C31 C 0.45383(10) 0.11589(17) 1.05888(11) 0.0328(5) Uani 1 1 d . . . . .
H31A H 0.4962 0.1138 1.0500 0.039 Uiso 1 1 calc R U . . .
C32 C 0.40094(10) 0.12674(16) 1.01036(10) 0.0293(4) Uani 1 1 d . . . . .
H32A H 0.4074 0.1311 0.9684 0.035 Uiso 1 1 calc R U . . .
C33 C 0.14163(11) 0.59141(16) 0.90708(11) 0.0317(5) Uani 1 1 d . . . . .
H33A H 0.1351 0.6367 0.9420 0.038 Uiso 1 1 calc R U . A 1
H33B H 0.1833 0.6114 0.8958 0.038 Uiso 1 1 calc R U . A 1
C34 C 0.0949(13) 0.6145(17) 0.8574(10) 0.034(3) Uani 0.34(2) 1 d . . P B 1
C35 C 0.0456(7) 0.6925(14) 0.8549(8) 0.032(3) Uani 0.34(2) 1 d . . P B 1
H35A H 0.0461 0.7334 0.8913 0.038 Uiso 0.34(2) 1 calc R U P B 1
C36 C -0.0017(8) 0.712(2) 0.8042(10) 0.059(5) Uani 0.34(2) 1 d . . P B 1
H36A H -0.0301 0.7686 0.8047 0.071 Uiso 0.34(2) 1 calc R U P B 1
C38 C -0.0080(12) 0.650(2) 0.7532(9) 0.063(7) Uani 0.34(2) 1 d . . P B 1
H38A H -0.0429 0.6607 0.7193 0.076 Uiso 0.34(2) 1 calc R U P B 1
C37 C 0.0342(15) 0.5748(16) 0.7498(7) 0.065(7) Uani 0.34(2) 1 d . . P B 1
H37A H 0.0317 0.5360 0.7124 0.077 Uiso 0.34(2) 1 calc R U P B 1
C39 C 0.0825(12) 0.5532(15) 0.8021(9) 0.049(4) Uani 0.34(2) 1 d . . P B 1
H39A H 0.1085 0.4939 0.8005 0.059 Uiso 0.34(2) 1 calc R U P B 1
C34' C 0.0921(5) 0.5950(8) 0.8442(5) 0.0267(17) Uani 0.66(2) 1 d . . P B 2
C35' C 0.0418(5) 0.6614(8) 0.8382(5) 0.0437(19) Uani 0.66(2) 1 d . . P B 2
H35B H 0.0363 0.7035 0.8725 0.052 Uiso 0.66(2) 1 calc R U P B 2
C36' C -0.0016(3) 0.6682(9) 0.7819(6) 0.051(3) Uani 0.66(2) 1 d . . P B 2
H36B H -0.0371 0.7144 0.7780 0.062 Uiso 0.66(2) 1 calc R U P B 2
C38' C 0.0064(4) 0.6087(9) 0.7321(6) 0.055(2) Uani 0.66(2) 1 d . . P B 2
H38B H -0.0240 0.6119 0.6940 0.066 Uiso 0.66(2) 1 calc R U P B 2
C37' C 0.0597(4) 0.5429(7) 0.7374(4) 0.0491(18) Uani 0.66(2) 1 d . . P B 2
H37B H 0.0660 0.5021 0.7027 0.059 Uiso 0.66(2) 1 calc R U P B 2
C39' C 0.1035(4) 0.5377(6) 0.7937(4) 0.0341(14) Uani 0.66(2) 1 d . . P B 2
H39B H 0.1407 0.4953 0.7974 0.041 Uiso 0.66(2) 1 calc R U P B 2
C40 C 0.13219(11) 0.41859(18) 1.16318(10) 0.0319(5) Uani 1 1 d . . . . .
H40A H 0.1336 0.3486 1.1814 0.038 Uiso 1 1 calc R U . . .
H40B H 0.0881 0.4457 1.1614 0.038 Uiso 1 1 calc R U . . .
C41 C 0.17882(10) 0.48608(17) 1.20603(10) 0.0299(4) Uani 1 1 d . . . . .
C42 C 0.17306(11) 0.59209(18) 1.20313(11) 0.0357(5) Uani 1 1 d . . . . .
H42A H 0.1396 0.6229 1.1736 0.043 Uiso 1 1 calc R U . . .
C43 C 0.21592(13) 0.6534(2) 1.24316(13) 0.0456(6) Uani 1 1 d . . . . .
H43A H 0.2120 0.7262 1.2406 0.055 Uiso 1 1 calc R U . . .
C44 C 0.26437(12) 0.6096(2) 1.28671(12) 0.0482(7) Uani 1 1 d . . . . .
H44A H 0.2942 0.6520 1.3135 0.058 Uiso 1 1 calc R U . . .
C45 C 0.26910(13) 0.5053(2) 1.29093(12) 0.0492(7) Uani 1 1 d . . . . .
H45A H 0.3018 0.4748 1.3213 0.059 Uiso 1 1 calc R U . . .
C46 C 0.22630(13) 0.4433(2) 1.25095(11) 0.0427(6) Uani 1 1 d . . . . .
H46A H 0.2298 0.3706 1.2546 0.051 Uiso 1 1 calc R U . . .
C47 C 0.21397(10) -0.15367(15) 0.89891(11) 0.0298(4) Uani 1 1 d . . . . .
H47A H 0.1825 -0.1782 0.8623 0.036 Uiso 1 1 calc R U . . .
H47B H 0.2016 -0.1828 0.9371 0.036 Uiso 1 1 calc R U . . .
C48 C 0.28054(10) -0.19119(16) 0.89374(10) 0.0296(4) Uani 1 1 d . . . . .
C49 C 0.31073(11) -0.15284(18) 0.84688(11) 0.0360(5) Uani 1 1 d . . . . .
H49A H 0.2894 -0.1030 0.8184 0.043 Uiso 1 1 calc R U . . .
C50 C 0.37191(12) -0.1870(2) 0.84147(12) 0.0417(6) Uani 1 1 d . . . . .
H50A H 0.3920 -0.1613 0.8090 0.050 Uiso 1 1 calc R U . . .
C51 C 0.40341(11) -0.2584(2) 0.88355(13) 0.0442(6) Uani 1 1 d . . . . .
H51A H 0.4453 -0.2814 0.8800 0.053 Uiso 1 1 calc R U . . .
C52 C 0.37421(12) -0.29635(19) 0.93058(13) 0.0435(6) Uani 1 1 d . . . . .
H52A H 0.3960 -0.3452 0.9595 0.052 Uiso 1 1 calc R U . . .
C53 C 0.31267(11) -0.26277(17) 0.93554(12) 0.0360(5) Uani 1 1 d . . . . .
H53A H 0.2925 -0.2892 0.9678 0.043 Uiso 1 1 calc R U . . .
C54 C 0.28188(10) 0.22424(16) 0.78455(10) 0.0284(4) Uani 1 1 d . . . . .
H54A H 0.2476 0.2323 0.7471 0.034 Uiso 1 1 calc R U . . .
H54B H 0.3085 0.1642 0.7776 0.034 Uiso 1 1 calc R U . . .
C55 C 0.32350(10) 0.31960(17) 0.79267(9) 0.0278(4) Uani 1 1 d . . . . .
C56 C 0.38489(11) 0.31884(18) 0.77813(10) 0.0334(5) Uani 1 1 d . . . . .
H56A H 0.4016 0.2571 0.7641 0.040 Uiso 1 1 calc R U . . .
C57 C 0.42202(11) 0.40799(19) 0.78405(11) 0.0383(5) Uani 1 1 d . . . . .
H57A H 0.4640 0.4066 0.7742 0.046 Uiso 1 1 calc R U . . .
C58 C 0.39828(12) 0.49827(19) 0.80411(11) 0.0374(5) Uani 1 1 d . . . . .
H58A H 0.4238 0.5590 0.8079 0.045 Uiso 1 1 calc R U . . .
C59 C 0.33703(11) 0.50022(18) 0.81869(10) 0.0347(5) Uani 1 1 d . . . . .
H59A H 0.3205 0.5623 0.8325 0.042 Uiso 1 1 calc R U . . .
C60 C 0.29993(10) 0.41169(17) 0.81308(10) 0.0306(4) Uani 1 1 d . . . . .
H60A H 0.2580 0.4135 0.8232 0.037 Uiso 1 1 calc R U . . .
C2 C 0.09356(10) 0.34431(16) 1.06395(9) 0.0267(4) Uani 1 1 d . . . . .
H2B H 0.0515 0.3768 1.0657 0.032 Uiso 1 1 calc R U . . .
H2A H 0.0949 0.2779 1.0865 0.032 Uiso 1 1 calc R U . . .
C63 C 0.37186(12) -0.15549(19) 1.08820(11) 0.0375(5) Uani 1 1 d . . . . .
H63A H 0.3855 -0.0903 1.0759 0.045 Uiso 1 1 calc R U . . .
C62 C 0.41347(12) -0.2371(2) 1.09262(12) 0.0416(6) Uani 1 1 d . . . . .
C64 C 0.31046(12) -0.1655(2) 1.10122(12) 0.0426(6) Uani 1 1 d . . . . .
H64A H 0.2828 -0.1074 1.0985 0.051 Uiso 1 1 calc R U . . .
C61 C 0.48003(13) -0.2242(3) 1.07825(14) 0.0571(8) Uani 1 1 d . . . . .
H61A H 0.5114 -0.2590 1.1104 0.086 Uiso 1 1 calc R U . . .
H61B H 0.4905 -0.1508 1.0777 0.086 Uiso 1 1 calc R U . . .
H61C H 0.4816 -0.2545 1.0373 0.086 Uiso 1 1 calc R U . . .
C65 C 0.28973(14) -0.2595(3) 1.11804(15) 0.0560(7) Uani 1 1 d . . . . .
H65A H 0.2473 -0.2672 1.1262 0.067 Uiso 1 1 calc R U . . .
C67 C 0.39226(16) -0.3315(2) 1.10998(15) 0.0568(8) Uani 1 1 d . . . . .
H67A H 0.4202 -0.3892 1.1129 0.068 Uiso 1 1 calc R U . . .
C66 C 0.33106(18) -0.3433(2) 1.12313(17) 0.0670(9) Uani 1 1 d . . . . .
H66A H 0.3174 -0.4084 1.1356 0.080 Uiso 1 1 calc R U . . .
H99 H 0.1931(12) 0.293(2) 0.9195(12) 0.046(7) Uiso 1 1 d . . . . .

loop_
_atom_site_aniso_label
_atom_site_aniso_U_11
_atom_site_aniso_U_22
_atom_site_aniso_U_33
_atom_site_aniso_U_23
_atom_site_aniso_U_13
_atom_site_aniso_U_12
Fe 0.02358(14) 0.02054(14) 0.02023(14) -0.00038(11) 0.00572(10) -0.00104(10)
Cl 0.0277(2) 0.0266(2) 0.0253(2) 0.00414(19) 0.00600(18) -0.00151(18)
P1 0.0252(2) 0.0213(2) 0.0226(2) -0.00027(19) 0.00736(19) -0.00155(19)
N1 0.0295(8) 0.0233(8) 0.0274(9) 0.0032(7) 0.0065(7) -0.0046(7)
C1 0.0276(9) 0.0230(9) 0.0287(10) 0.0009(8) 0.0075(8) 0.0000(8)
P2 0.0257(2) 0.0226(2) 0.0215(2) -0.00110(19) 0.00697(19) -0.00239(19)
N2 0.0283(8) 0.0291(9) 0.0243(8) -0.0049(7) 0.0098(7) -0.0038(7)
P3 0.0240(2) 0.0224(2) 0.0220(2) -0.00077(19) 0.00416(18) -0.00017(18)
N3 0.0261(8) 0.0216(8) 0.0271(8) -0.0041(7) 0.0022(7) 0.0007(6)
C3 0.0290(10) 0.0224(9) 0.0296(10) 0.0006(8) 0.0072(8) -0.0043(8)
P4 0.0237(2) 0.0222(2) 0.0211(2) -0.00089(19) 0.00454(18) -0.00099(18)
N4 0.0266(8) 0.0290(8) 0.0210(8) 0.0011(7) 0.0072(6) -0.0013(7)
C4 0.0270(9) 0.0290(10) 0.0241(10) -0.0029(8) 0.0075(8) -0.0028(8)
C5 0.0249(9) 0.0239(9) 0.0281(10) -0.0020(8) 0.0039(8) -0.0019(7)
C6 0.0285(10) 0.0293(10) 0.0216(9) -0.0024(8) 0.0045(8) 0.0004(8)
C7 0.0283(9) 0.0228(9) 0.0261(10) 0.0000(8) 0.0035(8) 0.0003(8)
C8 0.0270(9) 0.0275(10) 0.0236(9) -0.0021(8) 0.0052(7) 0.0002(8)
C9 0.0255(9) 0.0262(9) 0.0223(9) -0.0004(8) 0.0070(7) -0.0019(8)
C10 0.0279(10) 0.0286(10) 0.0349(11) 0.0048(9) 0.0055(8) -0.0013(8)
C11 0.0349(11) 0.0299(11) 0.0401(13) 0.0064(10) 0.0083(9) -0.0066(9)
C12 0.0269(10) 0.0399(12) 0.0333(11) 0.0012(10) 0.0081(8) -0.0069(9)
C13 0.0256(10) 0.0390(12) 0.0328(11) -0.0009(10) 0.0070(8) 0.0040(9)
C14 0.0298(10) 0.0269(10) 0.0319(11) -0.0009(9) 0.0095(8) 0.0011(8)
C15 0.0278(9) 0.0214(9) 0.0268(10) -0.0009(8) 0.0090(8) -0.0033(7)
C16 0.0314(10) 0.0256(10) 0.0274(10) -0.0016(8) 0.0069(8) -0.0022(8)
C17 0.0299(10) 0.0300(11) 0.0359(12) -0.0011(9) 0.0024(9) -0.0010(8)
C18 0.0270(10) 0.0288(11) 0.0484(14) 0.0034(10) 0.0103(9) -0.0016(8)
C19 0.0333(11) 0.0305(11) 0.0386(12) 0.0047(9) 0.0162(9) -0.0010(9)
C20 0.0298(10) 0.0281(10) 0.0291(10) 0.0005(9) 0.0082(8) -0.0039(8)
C21 0.0261(9) 0.0299(10) 0.0216(9) -0.0018(8) 0.0046(7) 0.0022(8)
C22 0.0324(10) 0.0312(10) 0.0252(10) 0.0016(9) 0.0059(8) 0.0024(8)
C23 0.0389(12) 0.0402(13) 0.0310(12) 0.0060(10) 0.0041(9) 0.0086(10)
C24 0.0301(11) 0.0522(15) 0.0369(13) 0.0001(11) -0.0010(9) 0.0083(10)
C25 0.0294(11) 0.0443(13) 0.0446(14) -0.0071(11) 0.0009(10) -0.0033(10)
C26 0.0289(10) 0.0317(11) 0.0357(12) -0.0011(9) 0.0047(9) 0.0006(8)
C27 0.0251(9) 0.0203(9) 0.0255(10) -0.0010(8) 0.0038(7) -0.0005(7)
C28 0.0283(10) 0.0275(10) 0.0248(10) -0.0001(8) 0.0035(8) -0.0014(8)
C29 0.0356(11) 0.0322(11) 0.0248(10) 0.0014(9) 0.0026(8) -0.0022(9)
C30 0.0308(10) 0.0332(11) 0.0321(11) 0.0020(9) -0.0038(9) -0.0005(9)
C31 0.0250(10) 0.0370(11) 0.0364(12) 0.0022(10) 0.0053(8) -0.0004(8)
C32 0.0274(10) 0.0318(10) 0.0288(10) 0.0004(9) 0.0055(8) -0.0013(8)
C33 0.0378(11) 0.0239(10) 0.0340(12) 0.0048(9) 0.0078(9) -0.0041(8)
C34 0.056(6) 0.024(6) 0.019(7) -0.007(4) 0.003(5) -0.028(5)
C35 0.021(4) 0.040(7) 0.035(6) 0.016(5) 0.003(4) -0.006(5)
C36 0.035(5) 0.088(12) 0.052(9) 0.029(8) 0.005(5) -0.025(7)
C38 0.064(10) 0.081(13) 0.039(10) 0.018(10) -0.005(8) -0.044(9)
C37 0.115(19) 0.045(10) 0.026(6) 0.003(6) -0.009(8) -0.042(11)
C39 0.066(11) 0.035(7) 0.049(7) 0.012(5) 0.017(7) -0.007(7)
C34' 0.029(2) 0.024(4) 0.024(4) 0.003(3) -0.004(3) -0.013(3)
C35' 0.040(3) 0.044(4) 0.052(5) 0.015(3) 0.020(3) -0.001(3)
C36' 0.027(3) 0.060(6) 0.065(8) 0.031(5) 0.005(4) -0.002(4)
C38' 0.047(3) 0.064(5) 0.047(5) 0.032(4) -0.011(3) -0.021(3)
C37' 0.064(4) 0.037(3) 0.040(4) 0.008(2) -0.006(2) -0.016(3)
C39' 0.040(3) 0.027(2) 0.034(3) 0.0033(19) 0.003(2) -0.006(2)
C40 0.0370(11) 0.0341(11) 0.0272(10) -0.0054(9) 0.0129(9) -0.0053(9)
C41 0.0354(11) 0.0323(11) 0.0244(10) -0.0044(9) 0.0119(8) -0.0012(9)
C42 0.0418(12) 0.0340(12) 0.0320(12) 0.0000(10) 0.0085(9) 0.0003(10)
C43 0.0594(16) 0.0368(13) 0.0444(14) -0.0082(11) 0.0197(12) -0.0114(12)
C44 0.0426(13) 0.0694(19) 0.0340(13) -0.0211(13) 0.0112(11) -0.0165(13)
C45 0.0469(14) 0.0662(18) 0.0318(13) -0.0053(13) 0.0004(11) 0.0095(13)
C46 0.0549(15) 0.0405(13) 0.0316(12) -0.0037(11) 0.0054(11) 0.0092(11)
C47 0.0313(10) 0.0216(9) 0.0359(12) -0.0037(9) 0.0046(9) -0.0009(8)
C48 0.0290(10) 0.0242(10) 0.0346(11) -0.0102(9) 0.0029(8) -0.0007(8)
C49 0.0342(11) 0.0369(12) 0.0358(12) -0.0084(10) 0.0036(9) 0.0001(9)
C50 0.0400(13) 0.0462(14) 0.0409(13) -0.0155(12) 0.0125(10) -0.0032(11)
C51 0.0304(11) 0.0425(13) 0.0580(17) -0.0218(13) 0.0039(11) 0.0024(10)
C52 0.0385(13) 0.0346(12) 0.0529(16) -0.0103(12) -0.0036(11) 0.0082(10)
C53 0.0357(11) 0.0278(10) 0.0432(13) -0.0036(10) 0.0035(10) 0.0025(9)
C54 0.0333(10) 0.0310(11) 0.0223(10) -0.0001(8) 0.0089(8) -0.0003(8)
C55 0.0329(10) 0.0320(11) 0.0194(9) 0.0037(8) 0.0066(8) 0.0008(8)
C56 0.0372(11) 0.0336(11) 0.0321(11) 0.0024(9) 0.0137(9) 0.0031(9)
C57 0.0347(11) 0.0443(13) 0.0384(13) 0.0062(11) 0.0133(10) -0.0037(10)
C58 0.0441(12) 0.0373(12) 0.0304(11) 0.0066(10) 0.0056(10) -0.0077(10)
C59 0.0440(12) 0.0312(11) 0.0283(11) 0.0030(9) 0.0053(9) 0.0019(10)
C60 0.0329(11) 0.0343(11) 0.0255(10) 0.0015(9) 0.0074(8) 0.0014(9)
C2 0.0300(10) 0.0267(10) 0.0257(10) -0.0022(8) 0.0110(8) -0.0031(8)
C63 0.0435(13) 0.0357(12) 0.0332(12) 0.0018(10) 0.0065(10) -0.0037(10)
C62 0.0424(13) 0.0477(14) 0.0343(12) -0.0062(11) 0.0065(10) 0.0022(11)
C64 0.0433(13) 0.0486(15) 0.0366(13) 0.0032(11) 0.0089(10) 0.0033(11)
C61 0.0462(15) 0.081(2) 0.0465(16) -0.0093(15) 0.0147(12) 0.0053(14)
C65 0.0459(15) 0.0646(19) 0.0579(18) 0.0070(15) 0.0101(13) -0.0145(14)
C67 0.071(2) 0.0346(13) 0.065(2) -0.0008(14) 0.0144(16) 0.0087(13)
C66 0.085(2) 0.0405(16) 0.076(2) 0.0078(15) 0.0146(19) -0.0175(16)

loop_
_atom_type_symbol
_atom_type_description
_atom_type_scat_dispersion_real
_atom_type_scat_dispersion_imag
_atom_type_scat_source
C C 0.0033 0.0016 'International Tables Vol C Tables 4.2.6.8 and 6.1.1.4'
H H 0.0000 0.0000 'International Tables Vol C Tables 4.2.6.8 and 6.1.1.4'
N N 0.0061 0.0033 'International Tables Vol C Tables 4.2.6.8 and 6.1.1.4'
P P 0.1023 0.0942 'International Tables Vol C Tables 4.2.6.8 and 6.1.1.4'
Cl Cl 0.1484 0.1585 'International Tables Vol C Tables 4.2.6.8 and 6.1.1.4'
Fe Fe 0.3463 0.8444 'International Tables Vol C Tables 4.2.6.8 and 6.1.1.4'

loop_
_geom_angle_atom_site_label_1
_geom_angle_atom_site_label_2
_geom_angle_atom_site_label_3
_geom_angle
P2 Fe P3 156.60(2)
P2 Fe P4 98.55(2)
P3 Fe P4 80.55(2)
P2 Fe P1 80.25(2)
P3 Fe P1 102.09(2)
P4 Fe P1 176.02(2)
P2 Fe Cl 102.50(2)
P3 Fe Cl 100.85(2)
P4 Fe Cl 88.34(2)
P1 Fe Cl 88.22(2)
P2 Fe H99 78.3(11)
P3 Fe H99 78.4(11)
P4 Fe H99 90.6(11)
P1 Fe H99 92.8(10)
Cl Fe H99 178.8(11)
C9 P1 C1 103.55(9)
C9 P1 C2 94.34(9)
C1 P1 C2 101.10(9)
C9 P1 Fe 123.82(7)
C1 P1 Fe 116.29(7)
C2 P1 Fe 113.57(7)
C3 N1 C1 112.96(16)
C3 N1 C33 108.03(15)
C1 N1 C33 110.87(16)
N1 C1 P1 112.49(13)
N1 C1 H1A 109.1
P1 C1 H1A 109.1
N1 C1 H1B 109.1
P1 C1 H1B 109.1
H1A C1 H1B 107.8
C15 P2 C4 102.23(9)
C15 P2 C3 98.27(9)
C4 P2 C3 99.71(10)
C15 P2 Fe 122.23(7)
C4 P2 Fe 115.93(7)
C3 P2 Fe 114.83(7)
C4 N2 C2 114.37(16)
C4 N2 C40 110.25(16)
C2 N2 C40 106.21(15)
C21 P3 C5 102.82(9)
C21 P3 C6 98.92(9)
C5 P3 C6 98.08(9)
C21 P3 Fe 121.84(7)
C5 P3 Fe 117.37(7)
C6 P3 Fe 113.86(7)
C7 N3 C5 113.92(16)
C7 N3 C47 110.04(16)
C5 N3 C47 110.79(15)
N1 C3 P2 115.92(13)
N1 C3 H3A 108.3
P2 C3 H3A 108.3
N1 C3 H3B 108.3
P2 C3 H3B 108.3
H3A C3 H3B 107.4
C27 P4 C8 103.93(9)
C27 P4 C7 94.73(9)
C8 P4 C7 101.63(9)
C27 P4 Fe 124.22(7)
C8 P4 Fe 114.50(7)
C7 P4 Fe 114.10(7)
C6 N4 C8 114.71(16)
C6 N4 C54 110.93(16)
C8 N4 C54 109.82(16)
N2 C4 P2 111.92(14)
N2 C4 H4A 109.2
P2 C4 H4A 109.2
N2 C4 H4B 109.2
P2 C4 H4B 109.2
H4A C4 H4B 107.9
N3 C5 P3 109.40(13)
N3 C5 H5A 109.8
P3 C5 H5A 109.8
N3 C5 H5B 109.8
P3 C5 H5B 109.8
H5A C5 H5B 108.2
N4 C6 P3 114.51(14)
N4 C6 H6A 108.6
P3 C6 H6A 108.6
N4 C6 H6B 108.6
P3 C6 H6B 108.6
H6A C6 H6B 107.6
N3 C7 P4 114.36(14)
N3 C7 H7A 108.7
P4 C7 H7A 108.7
N3 C7 H7B 108.7
P4 C7 H7B 108.7
H7A C7 H7B 107.6
N4 C8 P4 112.55(13)
N4 C8 H8A 109.1
P4 C8 H8A 109.1
N4 C8 H8B 109.1
P4 C8 H8B 109.1
H8A C8 H8B 107.8
C10 C9 C14 118.49(18)
C10 C9 P1 117.62(15)
C14 C9 P1 123.65(15)
C11 C10 C9 120.9(2)
C11 C10 H10A 119.5
C9 C10 H10A 119.5
C12 C11 C10 120.1(2)
C12 C11 H11A 119.9
C10 C11 H11A 119.9
C13 C12 C11 119.6(2)
C13 C12 H12A 120.2
C11 C12 H12A 120.2
C12 C13 C14 120.5(2)
C12 C13 H13A 119.8
C14 C13 H13A 119.8
C13 C14 C9 120.4(2)
C13 C14 H14A 119.8
C9 C14 H14A 119.8
C16 C15 C20 118.83(19)
C16 C15 P2 124.44(16)
C20 C15 P2 116.72(15)
C15 C16 C17 120.2(2)
C15 C16 H16A 119.9
C17 C16 H16A 119.9
C18 C17 C16 120.3(2)
C18 C17 H17A 119.8
C16 C17 H17A 119.8
C17 C18 C19 119.9(2)
C17 C18 H18A 120.1
C19 C18 H18A 120.1
C18 C19 C20 119.9(2)
C18 C19 H19A 120.0
C20 C19 H19A 120.0
C19 C20 C15 120.8(2)
C19 C20 H20A 119.6
C15 C20 H20A 119.6
C26 C21 C22 118.57(19)
C26 C21 P3 124.29(16)
C22 C21 P3 117.14(15)
C23 C22 C21 120.9(2)
C23 C22 H22A 119.5
C21 C22 H22A 119.5
C22 C23 C24 119.9(2)
C22 C23 H23A 120.1
C24 C23 H23A 120.1
C25 C24 C23 120.1(2)
C25 C24 H24A 120.0
C23 C24 H24A 120.0
C24 C25 C26 120.3(2)
C24 C25 H25A 119.8
C26 C25 H25A 119.8
C21 C26 C25 120.2(2)
C21 C26 H26A 119.9
C25 C26 H26A 119.9
C32 C27 C28 118.92(18)
C32 C27 P4 122.91(16)
C28 C27 P4 117.94(15)
C29 C28 C27 120.50(19)
C29 C28 H28A 119.7
C27 C28 H28A 119.7
C28 C29 C30 119.9(2)
C28 C29 H29A 120.0
C30 C29 H29A 120.0
C31 C30 C29 120.3(2)
C31 C30 H30A 119.9
C29 C30 H30A 119.9
C30 C31 C32 119.8(2)
C30 C31 H31A 120.1
C32 C31 H31A 120.1
C27 C32 C31 120.6(2)
C27 C32 H32A 119.7
C31 C32 H32A 119.7
C34 C33 N1 120.8(9)
N1 C33 C34' 111.0(4)
C34 C33 H33A 107.1
N1 C33 H33A 107.1
C34 C33 H33B 107.1
N1 C33 H33B 107.1
H33A C33 H33B 106.8
C33 C34 C39 123(2)
C33 C34 C35 126.7(14)
C39 C34 C35 110(2)
C36 C35 C34 124.9(14)
C36 C35 H35A 117.6
C34 C35 H35A 117.6
C38 C36 C35 119.8(19)
C38 C36 H36A 120.1
C35 C36 H36A 120.1
C37 C38 C36 120.9(19)
C37 C38 H38A 119.6
C36 C38 H38A 119.6
C38 C37 C39 119.6(13)
C38 C37 H37A 120.2
C39 C37 H37A 120.2
C37 C39 C34 124.2(17)
C37 C39 H39A 117.9
C34 C39 H39A 117.9
C35' C34' C39' 120.9(8)
C35' C34' C33 119.2(6)
C39' C34' C33 119.6(8)
C34' C35' C36' 120.2(7)
C34' C35' H35B 119.9
C36' C35' H35B 119.9
C38' C36' C35' 120.2(7)
C38' C36' H36B 119.9
C35' C36' H36B 119.9
C36' C38' C37' 119.8(6)
C36' C38' H38B 120.1
C37' C38' H38B 120.1
C39' C37' C38' 119.6(6)
C39' C37' H37B 120.2
C38' C37' H37B 120.2
C34' C39' C37' 119.2(7)
C34' C39' H39B 120.4
C37' C39' H39B 120.4
N2 C40 C41 114.51(17)
N2 C40 H40A 108.6
C41 C40 H40A 108.6
N2 C40 H40B 108.6
C41 C40 H40B 108.6
H40A C40 H40B 107.6
C46 C41 C42 118.6(2)
C46 C41 C40 120.6(2)
C42 C41 C40 120.7(2)
C41 C42 C43 120.2(2)
C41 C42 H42A 119.9
C43 C42 H42A 119.9
C44 C43 C42 120.5(3)
C44 C43 H43A 119.7
C42 C43 H43A 119.7
C45 C44 C43 119.5(2)
C45 C44 H44A 120.3
C43 C44 H44A 120.3
C44 C45 C46 120.3(3)
C44 C45 H45A 119.9
C46 C45 H45A 119.9
C41 C46 C45 120.8(2)
C41 C46 H46A 119.6
C45 C46 H46A 119.6
N3 C47 C48 111.28(17)
N3 C47 H47A 109.4
C48 C47 H47A 109.4
N3 C47 H47B 109.4
C48 C47 H47B 109.4
H47A C47 H47B 108.0
C53 C48 C49 119.1(2)
C53 C48 C47 121.1(2)
C49 C48 C47 119.8(2)
C50 C49 C48 120.4(2)
C50 C49 H49A 119.8
C48 C49 H49A 119.8
C51 C50 C49 119.9(2)
C51 C50 H50A 120.1
C49 C50 H50A 120.1
C52 C51 C50 120.3(2)
C52 C51 H51A 119.9
C50 C51 H51A 119.9
C51 C52 C53 119.8(2)
C51 C52 H52A 120.1
C53 C52 H52A 120.1
C48 C53 C52 120.6(2)
C48 C53 H53A 119.7
C52 C53 H53A 119.7
N4 C54 C55 111.85(17)
N4 C54 H54A 109.2
C55 C54 H54A 109.2
N4 C54 H54B 109.2
C55 C54 H54B 109.2
H54A C54 H54B 107.9
C56 C55 C60 118.7(2)
C56 C55 C54 121.0(2)
C60 C55 C54 120.36(19)
C55 C56 C57 120.4(2)
C55 C56 H56A 119.8
C57 C56 H56A 119.8
C58 C57 C56 120.4(2)
C58 C57 H57A 119.8
C56 C57 H57A 119.8
C57 C58 C59 119.8(2)
C57 C58 H58A 120.1
C59 C58 H58A 120.1
C60 C59 C58 120.0(2)
C60 C59 H59A 120.0
C58 C59 H59A 120.0
C59 C60 C55 120.7(2)
C59 C60 H60A 119.7
C55 C60 H60A 119.7
N2 C2 P1 117.51(14)
N2 C2 H2B 107.9
P1 C2 H2B 107.9
N2 C2 H2A 107.9
P1 C2 H2A 107.9
H2B C2 H2A 107.2
C62 C63 C64 121.7(2)
C62 C63 H63A 119.1
C64 C63 H63A 119.1
C63 C62 C67 118.1(3)
C63 C62 C61 120.7(3)
C67 C62 C61 121.2(3)
C65 C64 C63 119.8(3)
C65 C64 H64A 120.1
C63 C64 H64A 120.1
C62 C61 H61A 109.5
C62 C61 H61B 109.5
H61A C61 H61B 109.5
C62 C61 H61C 109.5
H61A C61 H61C 109.5
H61B C61 H61C 109.5
C64 C65 C66 119.6(3)
C64 C65 H65A 120.2
C66 C65 H65A 120.2
C62 C67 C66 121.2(3)
C62 C67 H67A 119.4
C66 C67 H67A 119.4
C67 C66 C65 119.6(3)
C67 C66 H66A 120.2
C65 C66 H66A 120.2

loop_
_geom_bond_atom_site_label_1
_geom_bond_atom_site_label_2
_geom_bond_distance
Fe P2 2.1513(6)
Fe P3 2.1697(6)
Fe P4 2.1875(6)
Fe P1 2.1901(6)
Fe Cl 2.4086(5)
Fe H99 1.40(3)
P1 C9 1.836(2)
P1 C1 1.853(2)
P1 C2 1.858(2)
N1 C3 1.462(3)
N1 C1 1.467(2)
N1 C33 1.476(3)
C1 H1A 0.9900
C1 H1B 0.9900
P2 C15 1.833(2)
P2 C4 1.846(2)
P2 C3 1.867(2)
N2 C4 1.469(3)
N2 C2 1.478(3)
N2 C40 1.482(3)
P3 C21 1.828(2)
P3 C5 1.855(2)
P3 C6 1.867(2)
N3 C7 1.463(2)
N3 C5 1.464(2)
N3 C47 1.469(3)
C3 H3A 0.9900
C3 H3B 0.9900
P4 C27 1.832(2)
P4 C8 1.849(2)
P4 C7 1.857(2)
N4 C6 1.457(3)
N4 C8 1.459(2)
N4 C54 1.466(3)
C4 H4A 0.9900
C4 H4B 0.9900
C5 H5A 0.9900
C5 H5B 0.9900
C6 H6A 0.9900
C6 H6B 0.9900
C7 H7A 0.9900
C7 H7B 0.9900
C8 H8A 0.9900
C8 H8B 0.9900
C9 C10 1.391(3)
C9 C14 1.394(3)
C10 C11 1.388(3)
C10 H10A 0.9500
C11 C12 1.383(3)
C11 H11A 0.9500
C12 C13 1.381(3)
C12 H12A 0.9500
C13 C14 1.392(3)
C13 H13A 0.9500
C14 H14A 0.9500
C15 C16 1.394(3)
C15 C20 1.394(3)
C16 C17 1.395(3)
C16 H16A 0.9500
C17 C18 1.384(3)
C17 H17A 0.9500
C18 C19 1.385(3)
C18 H18A 0.9500
C19 C20 1.388(3)
C19 H19A 0.9500
C20 H20A 0.9500
C21 C26 1.393(3)
C21 C22 1.399(3)
C22 C23 1.381(3)
C22 H22A 0.9500
C23 C24 1.388(4)
C23 H23A 0.9500
C24 C25 1.376(4)
C24 H24A 0.9500
C25 C26 1.396(3)
C25 H25A 0.9500
C26 H26A 0.9500
C27 C32 1.392(3)
C27 C28 1.397(3)
C28 C29 1.385(3)
C28 H28A 0.9500
C29 C30 1.390(3)
C29 H29A 0.9500
C30 C31 1.379(3)
C30 H30A 0.9500
C31 C32 1.394(3)
C31 H31A 0.9500
C32 H32A 0.9500
C33 C34 1.36(2)
C33 C34' 1.562(10)
C33 H33A 0.9900
C33 H33B 0.9900
C34 C39 1.43(2)
C34 C35 1.45(3)
C35 C36 1.37(2)
C35 H35A 0.9500
C36 C38 1.36(2)
C36 H36A 0.9500
C38 C37 1.34(3)
C38 H38A 0.9500
C37 C39 1.41(2)
C37 H37A 0.9500
C39 H39A 0.9500
C34' C35' 1.356(15)
C34' C39' 1.383(10)
C35' C36' 1.391(12)
C35' H35B 0.9500
C36' C38' 1.367(11)
C36' H36B 0.9500
C38' C37' 1.401(10)
C38' H38B 0.9500
C37' C39' 1.393(11)
C37' H37B 0.9500
C39' H39B 0.9500
C40 C41 1.506(3)
C40 H40A 0.9900
C40 H40B 0.9900
C41 C46 1.381(3)
C41 C42 1.383(3)
C42 C43 1.386(3)
C42 H42A 0.9500
C43 C44 1.382(4)
C43 H43A 0.9500
C44 C45 1.361(4)
C44 H44A 0.9500
C45 C46 1.390(4)
C45 H45A 0.9500
C46 H46A 0.9500
C47 C48 1.511(3)
C47 H47A 0.9900
C47 H47B 0.9900
C48 C53 1.387(3)
C48 C49 1.390(3)
C49 C50 1.391(3)
C49 H49A 0.9500
C50 C51 1.385(4)
C50 H50A 0.9500
C51 C52 1.379(4)
C51 H51A 0.9500
C52 C53 1.393(3)
C52 H52A 0.9500
C53 H53A 0.9500
C54 C55 1.511(3)
C54 H54A 0.9900
C54 H54B 0.9900
C55 C56 1.389(3)
C55 C60 1.399(3)
C56 C57 1.392(3)
C56 H56A 0.9500
C57 C58 1.378(3)
C57 H57A 0.9500
C58 C59 1.387(3)
C58 H58A 0.9500
C59 C60 1.385(3)
C59 H59A 0.9500
C60 H60A 0.9500
C2 H2B 0.9900
C2 H2A 0.9900
C63 C62 1.370(3)
C63 C64 1.383(3)
C63 H63A 0.9500
C62 C67 1.381(4)
C62 C61 1.504(4)
C64 C65 1.370(4)
C64 H64A 0.9500
C61 H61A 0.9800
C61 H61B 0.9800
C61 H61C 0.9800
C65 C66 1.387(5)
C65 H65A 0.9500
C67 C66 1.382(5)
C67 H67A 0.9500
C66 H66A 0.9500

loop_
_geom_torsion_atom_site_label_1
_geom_torsion_atom_site_label_2
_geom_torsion_atom_site_label_3
_geom_torsion_atom_site_label_4
_geom_torsion
C3 N1 C1 P1 -56.56(19)
C33 N1 C1 P1 -177.99(14)
C9 P1 C1 N1 -156.40(14)
C2 P1 C1 N1 106.33(15)
Fe P1 C1 N1 -17.14(17)
C1 N1 C3 P2 64.5(2)
C33 N1 C3 P2 -172.49(14)
C15 P2 C3 N1 136.70(15)
C4 P2 C3 N1 -119.29(15)
Fe P2 C3 N1 5.32(17)
C2 N2 C4 P2 57.7(2)
C40 N2 C4 P2 177.33(14)
C15 P2 C4 N2 152.04(14)
C3 P2 C4 N2 51.30(15)
Fe P2 C4 N2 -72.55(15)
C7 N3 C5 P3 63.99(19)
C47 N3 C5 P3 -171.31(14)
C21 P3 C5 N3 152.40(14)
C6 P3 C5 N3 51.28(15)
Fe P3 C5 N3 -70.97(15)
C8 N4 C6 P3 64.6(2)
C54 N4 C6 P3 -170.30(14)
C21 P3 C6 N4 137.33(15)
C5 P3 C6 N4 -118.25(15)
Fe P3 C6 N4 6.53(17)
C5 N3 C7 P4 -65.84(19)
C47 N3 C7 P4 169.06(14)
C27 P4 C7 N3 -160.87(15)
C8 P4 C7 N3 -55.58(16)
Fe P4 C7 N3 68.19(15)
C6 N4 C8 P4 -57.2(2)
C54 N4 C8 P4 177.09(13)
C27 P4 C8 N4 -157.13(14)
C7 P4 C8 N4 104.95(15)
Fe P4 C8 N4 -18.55(16)
C1 P1 C9 C10 165.21(17)
C2 P1 C9 C10 -92.26(18)
Fe P1 C9 C10 30.0(2)
C1 P1 C9 C14 -20.5(2)
C2 P1 C9 C14 82.01(19)
Fe P1 C9 C14 -155.74(15)
C14 C9 C10 C11 0.0(3)
P1 C9 C10 C11 174.61(18)
C9 C10 C11 C12 -0.4(4)
C10 C11 C12 C13 0.6(4)
C11 C12 C13 C14 -0.6(3)
C12 C13 C14 C9 0.3(3)
C10 C9 C14 C13 0.0(3)
P1 C9 C14 C13 -174.22(16)
C4 P2 C15 C16 17.0(2)
C3 P2 C15 C16 118.90(18)
Fe P2 C15 C16 -114.70(17)
C4 P2 C15 C20 -163.92(16)
C3 P2 C15 C20 -62.04(17)
Fe P2 C15 C20 64.35(18)
C20 C15 C16 C17 0.9(3)
P2 C15 C16 C17 179.93(16)
C15 C16 C17 C18 0.4(3)
C16 C17 C18 C19 -1.3(3)
C17 C18 C19 C20 0.9(3)
C18 C19 C20 C15 0.4(3)
C16 C15 C20 C19 -1.3(3)
P2 C15 C20 C19 179.57(17)
C5 P3 C21 C26 10.1(2)
C6 P3 C21 C26 110.56(19)
Fe P3 C21 C26 -124.02(17)
C5 P3 C21 C22 -171.07(16)
C6 P3 C21 C22 -70.61(17)
Fe P3 C21 C22 54.81(18)
C26 C21 C22 C23 -1.2(3)
P3 C21 C22 C23 179.86(17)
C21 C22 C23 C24 0.5(3)
C22 C23 C24 C25 0.0(4)
C23 C24 C25 C26 0.1(4)
C22 C21 C26 C25 1.4(3)
P3 C21 C26 C25 -179.81(18)
C24 C25 C26 C21 -0.8(4)
C8 P4 C27 C32 -9.33(19)
C7 P4 C27 C32 93.90(18)
Fe P4 C27 C32 -142.61(15)
C8 P4 C27 C28 176.26(15)
C7 P4 C27 C28 -80.50(17)
Fe P4 C27 C28 42.99(18)
C32 C27 C28 C29 0.7(3)
P4 C27 C28 C29 175.38(16)
C27 C28 C29 C30 1.0(3)
C28 C29 C30 C31 -1.9(3)
C29 C30 C31 C32 0.9(3)
C28 C27 C32 C31 -1.7(3)
P4 C27 C32 C31 -176.03(16)
C30 C31 C32 C27 0.8(3)
C3 N1 C33 C34 -178.3(13)
C1 N1 C33 C34 -54.0(14)
C3 N1 C33 C34' 172.8(5)
C1 N1 C33 C34' -62.9(5)
N1 C33 C34 C39 -46(3)
C34' C33 C34 C39 -5(5)
N1 C33 C34 C35 124.4(17)
C34' C33 C34 C35 166(9)
C33 C34 C35 C36 -178.5(17)
C39 C34 C35 C36 -7(3)
C34 C35 C36 C38 6(3)
C35 C36 C38 C37 -5(3)
C36 C38 C37 C39 6(3)
C38 C37 C39 C34 -8(3)
C33 C34 C39 C37 179.8(16)
C35 C34 C39 C37 8(3)
C34 C33 C34' C35' -16(6)
N1 C33 C34' C35' 126.4(8)
C34 C33 C34' C39' 158(8)
N1 C33 C34' C39' -59.6(10)
C39' C34' C35' C36' 4.0(14)
C33 C34' C35' C36' 177.9(7)
C34' C35' C36' C38' -0.6(13)
C35' C36' C38' C37' -1.8(11)
C36' C38' C37' C39' 1.0(11)
C35' C34' C39' C37' -4.8(14)
C33 C34' C39' C37' -178.7(6)
C38' C37' C39' C34' 2.3(12)
C4 N2 C40 C41 56.9(2)
C2 N2 C40 C41 -178.63(18)
N2 C40 C41 C46 -104.7(2)
N2 C40 C41 C42 78.3(3)
C46 C41 C42 C43 2.4(3)
C40 C41 C42 C43 179.5(2)
C41 C42 C43 C44 -0.6(4)
C42 C43 C44 C45 -1.2(4)
C43 C44 C45 C46 1.2(4)
C42 C41 C46 C45 -2.4(4)
C40 C41 C46 C45 -179.5(2)
C44 C45 C46 C41 0.6(4)
C7 N3 C47 C48 -64.9(2)
C5 N3 C47 C48 168.20(17)
N3 C47 C48 C53 126.2(2)
N3 C47 C48 C49 -53.1(3)
C53 C48 C49 C50 0.9(3)
C47 C48 C49 C50 -179.8(2)
C48 C49 C50 C51 -1.0(3)
C49 C50 C51 C52 0.4(4)
C50 C51 C52 C53 0.2(4)
C49 C48 C53 C52 -0.3(3)
C47 C48 C53 C52 -179.6(2)
C51 C52 C53 C48 -0.3(4)
C6 N4 C54 C55 153.48(17)
C8 N4 C54 C55 -78.7(2)
N4 C54 C55 C56 133.6(2)
N4 C54 C55 C60 -48.6(3)
C60 C55 C56 C57 0.2(3)
C54 C55 C56 C57 178.1(2)
C55 C56 C57 C58 -0.3(4)
C56 C57 C58 C59 0.2(4)
C57 C58 C59 C60 0.0(3)
C58 C59 C60 C55 -0.1(3)
C56 C55 C60 C59 0.0(3)
C54 C55 C60 C59 -177.90(19)
C4 N2 C2 P1 -57.0(2)
C40 N2 C2 P1 -178.82(14)
C9 P1 C2 N2 -165.70(16)
C1 P1 C2 N2 -60.96(17)
Fe P1 C2 N2 64.35(17)
C64 C63 C62 C67 0.7(4)
C64 C63 C62 C61 -180.0(2)
C62 C63 C64 C65 -1.1(4)
C63 C64 C65 C66 1.4(4)
C63 C62 C67 C66 -0.6(5)
C61 C62 C67 C66 -180.0(3)
C62 C67 C66 C65 0.9(5)
C64 C65 C66 C67 -1.3(5)
